data_7016404
loop_
_publ_author_name
'Salah, Abderrahmen B.'
'Zargarian, Davit'

_publ_section_title
;
 The impact of P-substituents on the structures, spectroscopic
 properties, and reactivities of POCOP-type pincer complexes of
 nickel(ii).
;
_journal_issue 35
_journal_name_full 'Dalton transactions (Cambridge, England : 2003)'
_journal_page_first 8977
_journal_page_last 8985
_journal_paper_doi 10.1039/c1dt10381d
_journal_volume 40
_journal_year 2011
_chemical_compound_source 'Synthesized by the authors. See text'
_chemical_formula_moiety 'C30 H23 Br Ni O2 P2'
_chemical_formula_sum 'C30 H23 Br Ni O2 P2'
_chemical_formula_weight 616.04
_chemical_name_systematic
;
?
;
_space_group_IT_number 14
_symmetry_cell_setting monoclinic
_symmetry_space_group_name_Hall '-P 2ybc'
_symmetry_space_group_name_H-M 'P 1 21/c 1'
_atom_sites_solution_hydrogens geom
_atom_sites_solution_primary direct
_atom_sites_solution_secondary difmap
_audit_creation_method SHELXL-97
_cell_angle_alpha 90
_cell_angle_beta 90.397(3)
_cell_angle_gamma 90
_cell_formula_units_Z 4
_cell_length_a 15.058(3)
_cell_length_b 10.004(2)
_cell_length_c 17.392(4)
_cell_measurement_reflns_used 17556
_cell_measurement_temperature 200
_cell_measurement_theta_max 27.48
_cell_measurement_theta_min 2.34
_cell_volume 2619.9(10)
_computing_cell_refinement 'SAINT V7.60A(Bruker AXS, 2008)'
_computing_data_collection 'APEX2 (Bruker AXS, 2009)'
_computing_data_reduction 'SAINT V7.60A(Bruker AXS, 2008)'
_computing_molecular_graphics 'SHELXTL v6.12 (Bruker AXS, 2001)'
_computing_publication_material 'UdMX (Maris, 2004)'
_computing_structure_refinement 'SHELXL97 (Sheldrick, 2008)'
_computing_structure_solution 'SHELXS97 (Sheldrick, 2008)'
_diffrn_ambient_temperature 200(2)
_diffrn_detector_area_resol_mean 8.3
_diffrn_measured_fraction_theta_full 1.000
_diffrn_measured_fraction_theta_max 1.000
_diffrn_measurement_device_type 'Bruker APEX II'
_diffrn_measurement_method \w
_diffrn_radiation_monochromator Graphite
_diffrn_radiation_source 'X-ray sealed tube'
_diffrn_radiation_type MoK\a
_diffrn_radiation_wavelength 0.71073
_diffrn_reflns_av_R_equivalents 0.035
_diffrn_reflns_av_sigmaI/netI 0.0215
_diffrn_reflns_limit_h_max 19
_diffrn_reflns_limit_h_min -19
_diffrn_reflns_limit_k_max 12
_diffrn_reflns_limit_k_min -12
_diffrn_reflns_limit_l_max 22
_diffrn_reflns_limit_l_min -22
_diffrn_reflns_number 53391
_diffrn_reflns_theta_full 27.50
_diffrn_reflns_theta_max 27.50
_diffrn_reflns_theta_min 1.35
_exptl_absorpt_coefficient_mu 2.415
_exptl_absorpt_correction_T_max 0.6795
_exptl_absorpt_correction_T_min 0.5708
_exptl_absorpt_correction_type multi-scan
_exptl_absorpt_process_details 'Sadabs (Sheldrick, 1996)'
_exptl_crystal_colour Yellow
_exptl_crystal_density_diffrn 1.562
_exptl_crystal_density_method 'not measured'
_exptl_crystal_description Chunk
_exptl_crystal_F_000 1248
_exptl_crystal_size_max 0.22
_exptl_crystal_size_mid 0.20
_exptl_crystal_size_min 0.16
_refine_diff_density_max 0.897
_refine_diff_density_min -1.131
_refine_diff_density_rms 0.102
_refine_ls_extinction_method none
_refine_ls_goodness_of_fit_ref 1.086
_refine_ls_hydrogen_treatment constr
_refine_ls_matrix_type full
_refine_ls_number_parameters 325
_refine_ls_number_reflns 6016
_refine_ls_number_restraints 0
_refine_ls_restrained_S_all 1.086
_refine_ls_R_factor_all 0.0479
_refine_ls_R_factor_gt 0.0384
_refine_ls_shift/su_max 0.000
_refine_ls_shift/su_mean 0.000
_refine_ls_structure_factor_coef Fsqd
_refine_ls_weighting_details 'calc w=1/[\s^2^(Fo^2^)+(0.0794P)^2^+1.9092P] where P=(Fo^2^+2Fc^2^)/3'
_refine_ls_weighting_scheme calc
_refine_ls_wR_factor_gt 0.1248
_refine_ls_wR_factor_ref 0.1296
_reflns_number_gt 4934
_reflns_number_total 6016
_reflns_threshold_expression I>2\s(I)
_cod_data_source_file c1dt10381d.txt
_cod_data_source_block salah1
_cod_depositor_comments
;
The following automatic conversions were performed:

'_symmetry_cell_setting' value 'Monoclinic' changed to 'monoclinic'
according to /home/saulius/struct/CIF-dictionaries/cif_core.dic
dictionary named 'cif_core.dic' version 2.4.1 from
2010-06-29.

'_geom_bond_publ_flag' value 'Y' changed to 'y'
according to /home/saulius/struct/CIF-dictionaries/cif_core.dic
dictionary named 'cif_core.dic' version 2.4.1 from 2010-06-29 (42
times).

'_geom_angle_publ_flag' value 'Y' changed to 'y' according
to /home/saulius/struct/CIF-dictionaries/cif_core.dic dictionary
named 'cif_core.dic' version 2.4.1 from 2010-06-29 (64
times).

'_geom_torsion_publ_flag' value 'Y' changed to 'y' according
to /home/saulius/struct/CIF-dictionaries/cif_core.dic dictionary
named 'cif_core.dic' version 2.4.1 from 2010-06-29 (102 times).

Automatic conversion script
Id: cif_fix_values 1715 2011-07-08 13:25:40Z adriana 
;
_cod_original_cell_volume 2619.7(9)
_cod_original_sg_symbol_H-M P21/c
_cod_database_code 7016404

loop_
_symmetry_equiv_pos_as_xyz
'x, y, z'
'-x, y+1/2, -z+1/2'
'-x, -y, -z'
'x, -y-1/2, z-1/2'

loop_
_atom_site_label
_atom_site_type_symbol
_atom_site_fract_x
_atom_site_fract_y
_atom_site_fract_z
_atom_site_U_iso_or_equiv
_atom_site_adp_type
_atom_site_occupancy
_atom_site_symmetry_multiplicity
_atom_site_calc_flag
_atom_site_refinement_flags
Br1 Br 0.19691(3) 0.16341(3) 0.15893(2) 0.03994(13) Uani 1 1 d .
Ni1 Ni 0.23001(2) 0.38493(4) 0.13828(2) 0.02045(11) Uani 1 1 d .
P1 P 0.35422(5) 0.35853(8) 0.07938(5) 0.02539(18) Uani 1 1 d .
P2 P 0.11561(5) 0.46778(7) 0.19473(4) 0.02164(17) Uani 1 1 d .
O1 O 0.38339(15) 0.5079(2) 0.04840(14) 0.0353(5) Uani 1 1 d .
O2 O 0.12346(15) 0.6314(2) 0.18651(13) 0.0292(5) Uani 1 1 d .
C1 C 0.2533(2) 0.5656(3) 0.11827(16) 0.0230(6) Uani 1 1 d .
C2 C 0.3264(2) 0.6073(3) 0.07593(18) 0.0283(6) Uani 1 1 d .
C3 C 0.3443(2) 0.7392(4) 0.0592(2) 0.0367(8) Uani 1 1 d .
H3 H 0.3952 0.7635 0.0304 0.044 Uiso 1 1 calc R
C4 C 0.2856(3) 0.8356(3) 0.0857(2) 0.0394(8) Uani 1 1 d .
H4 H 0.2968 0.9271 0.0748 0.047 Uiso 1 1 calc R
C5 C 0.2115(2) 0.8016(3) 0.12752(19) 0.0324(7) Uani 1 1 d .
H5 H 0.1712 0.8681 0.1447 0.039 Uiso 1 1 calc R
C6 C 0.1974(2) 0.6675(3) 0.14385(17) 0.0245(6) Uani 1 1 d .
C11 C 0.4498(2) 0.3074(4) 0.13604(18) 0.0325(7) Uani 1 1 d .
C12 C 0.4421(3) 0.2058(5) 0.1895(2) 0.0531(11) Uani 1 1 d .
H12 H 0.3872 0.1604 0.1954 0.064 Uiso 1 1 calc R
C13 C 0.5149(3) 0.1704(6) 0.2345(3) 0.0678(15) Uani 1 1 d .
H13 H 0.5099 0.0998 0.2708 0.081 Uiso 1 1 calc R
C14 C 0.5935(3) 0.2364(7) 0.2269(3) 0.0702(16) Uani 1 1 d .
H14 H 0.6425 0.2150 0.2593 0.084 Uiso 1 1 calc R
C15 C 0.6010(3) 0.3331(7) 0.1726(4) 0.0819(18) Uani 1 1 d .
H15 H 0.6565 0.3764 0.1659 0.098 Uiso 1 1 calc R
C16 C 0.5293(3) 0.3705(6) 0.1267(3) 0.0635(13) Uani 1 1 d .
H16 H 0.5356 0.4390 0.0893 0.076 Uiso 1 1 calc R
C21 C 0.35789(19) 0.2627(3) -0.00788(17) 0.0282(6) Uani 1 1 d .
C22 C 0.3088(3) 0.3081(4) -0.0704(2) 0.0519(11) Uani 1 1 d .
H22 H 0.2764 0.3893 -0.0667 0.062 Uiso 1 1 calc R
C23 C 0.3066(3) 0.2354(5) -0.1386(2) 0.0563(11) Uani 1 1 d .
H23 H 0.2732 0.2678 -0.1812 0.068 Uiso 1 1 calc R
C24 C 0.3517(3) 0.1188(5) -0.1448(2) 0.0524(11) Uani 1 1 d .
H24 H 0.3511 0.0709 -0.1919 0.063 Uiso 1 1 calc R
C25 C 0.3983(3) 0.0698(5) -0.0829(3) 0.0615(13) Uani 1 1 d .
H25 H 0.4282 -0.0136 -0.0868 0.074 Uiso 1 1 calc R
C26 C 0.4021(3) 0.1424(4) -0.0140(2) 0.0464(9) Uani 1 1 d .
H26 H 0.4352 0.1087 0.0285 0.056 Uiso 1 1 calc R
C31 C 0.1046(2) 0.4441(3) 0.29666(17) 0.0267(6) Uani 1 1 d .
C32 C 0.1333(3) 0.5399(4) 0.3484(2) 0.0462(9) Uani 1 1 d .
H32 H 0.1559 0.6229 0.3307 0.055 Uiso 1 1 calc R
C33 C 0.1286(4) 0.5126(5) 0.4279(2) 0.0628(13) Uani 1 1 d .
H33 H 0.1483 0.5776 0.4640 0.075 Uiso 1 1 calc R
C34 C 0.0960(4) 0.3943(5) 0.4531(2) 0.0592(12) Uani 1 1 d .
H34 H 0.0932 0.3771 0.5068 0.071 Uiso 1 1 calc R
C35 C 0.0669(3) 0.2982(5) 0.4015(2) 0.0519(10) Uani 1 1 d .
H35 H 0.0437 0.2157 0.4195 0.062 Uiso 1 1 calc R
C36 C 0.0718(3) 0.3233(4) 0.32343(19) 0.0390(8) Uani 1 1 d .
H36 H 0.0524 0.2573 0.2878 0.047 Uiso 1 1 calc R
C41 C 0.00706(19) 0.4329(3) 0.15548(16) 0.0241(6) Uani 1 1 d .
C42 C -0.0695(2) 0.4611(4) 0.19643(19) 0.0337(7) Uani 1 1 d .
H42 H -0.0651 0.4954 0.2473 0.040 Uiso 1 1 calc R
C43 C -0.1520(2) 0.4397(4) 0.1638(2) 0.0420(8) Uani 1 1 d .
H43 H -0.2043 0.4587 0.1921 0.050 Uiso 1 1 calc R
C44 C -0.1581(2) 0.3901(4) 0.0891(2) 0.0434(9) Uani 1 1 d .
H44 H -0.2149 0.3751 0.0665 0.052 Uiso 1 1 calc R
C45 C -0.0835(3) 0.3628(4) 0.0479(2) 0.0417(8) Uani 1 1 d .
H45 H -0.0885 0.3301 -0.0032 0.050 Uiso 1 1 calc R
C46 C -0.0003(2) 0.3829(4) 0.08096(18) 0.0342(7) Uani 1 1 d .
H46 H 0.0517 0.3624 0.0527 0.041 Uiso 1 1 calc R

loop_
_atom_site_aniso_label
_atom_site_aniso_U_11
_atom_site_aniso_U_22
_atom_site_aniso_U_33
_atom_site_aniso_U_23
_atom_site_aniso_U_13
_atom_site_aniso_U_12
Br1 0.0498(2) 0.0259(2) 0.0442(2) 0.00209(14) 0.00492(16) -0.00237(14)
Ni1 0.01980(19) 0.0186(2) 0.02296(19) 0.00187(13) 0.00186(14) 0.00057(13)
P1 0.0216(4) 0.0261(4) 0.0285(4) 0.0024(3) 0.0034(3) 0.0016(3)
P2 0.0210(4) 0.0206(4) 0.0233(3) -0.0007(3) 0.0017(3) 0.0001(3)
O1 0.0316(12) 0.0287(12) 0.0459(13) 0.0049(10) 0.0168(10) -0.0031(10)
O2 0.0283(11) 0.0212(11) 0.0380(12) 0.0001(9) 0.0081(9) 0.0024(9)
C1 0.0248(14) 0.0229(14) 0.0212(13) 0.0018(11) -0.0019(11) -0.0013(11)
C2 0.0308(16) 0.0264(16) 0.0278(15) 0.0019(12) 0.0021(12) -0.0022(12)
C3 0.0419(19) 0.0301(18) 0.0382(17) 0.0047(14) 0.0110(14) -0.0100(14)
C4 0.052(2) 0.0235(17) 0.0426(19) 0.0046(14) 0.0006(16) -0.0076(15)
C5 0.0417(18) 0.0192(15) 0.0363(17) 0.0009(13) -0.0016(14) 0.0004(13)
C6 0.0243(14) 0.0220(15) 0.0273(14) 0.0008(11) -0.0030(11) -0.0018(11)
C11 0.0238(15) 0.0438(19) 0.0298(15) -0.0071(14) 0.0005(12) 0.0064(13)
C12 0.037(2) 0.072(3) 0.051(2) 0.016(2) -0.0070(17) 0.0081(19)
C13 0.057(3) 0.097(4) 0.049(2) 0.019(3) -0.005(2) 0.027(3)
C14 0.041(2) 0.118(5) 0.052(3) -0.013(3) -0.018(2) 0.022(3)
C15 0.029(2) 0.129(6) 0.088(4) 0.003(4) -0.015(2) -0.013(3)
C16 0.032(2) 0.091(4) 0.067(3) 0.014(3) -0.005(2) -0.009(2)
C21 0.0236(14) 0.0333(17) 0.0277(14) 0.0029(13) 0.0034(11) 0.0006(12)
C22 0.068(3) 0.047(2) 0.040(2) -0.0037(18) -0.0167(19) 0.025(2)
C23 0.065(3) 0.067(3) 0.037(2) 0.000(2) -0.0181(18) 0.008(2)
C24 0.060(3) 0.064(3) 0.0330(19) -0.0125(18) -0.0018(18) 0.001(2)
C25 0.076(3) 0.056(3) 0.053(2) -0.019(2) -0.012(2) 0.028(2)
C26 0.052(2) 0.047(2) 0.0392(19) -0.0064(17) -0.0099(17) 0.0190(18)
C31 0.0261(15) 0.0306(16) 0.0233(13) -0.0014(12) -0.0002(11) 0.0017(12)
C32 0.071(3) 0.034(2) 0.0341(18) -0.0040(15) -0.0071(18) -0.0035(18)
C33 0.104(4) 0.052(3) 0.0319(19) -0.0137(18) -0.014(2) 0.001(3)
C34 0.092(4) 0.060(3) 0.0259(18) 0.0037(18) 0.002(2) 0.006(2)
C35 0.076(3) 0.051(2) 0.0294(18) 0.0070(17) 0.0066(18) -0.007(2)
C36 0.050(2) 0.0376(19) 0.0290(16) 0.0003(14) 0.0009(15) -0.0086(16)
C41 0.0232(14) 0.0235(14) 0.0255(14) 0.0008(11) -0.0007(11) -0.0006(11)
C42 0.0282(16) 0.0391(19) 0.0339(16) -0.0059(14) 0.0005(13) 0.0024(14)
C43 0.0215(16) 0.051(2) 0.053(2) -0.0005(18) -0.0006(15) 0.0018(15)
C44 0.0316(18) 0.044(2) 0.054(2) 0.0034(17) -0.0184(16) -0.0011(15)
C45 0.048(2) 0.045(2) 0.0316(17) -0.0048(15) -0.0115(15) -0.0042(17)
C46 0.0332(17) 0.044(2) 0.0258(15) -0.0032(14) 0.0003(13) -0.0013(14)

loop_
_atom_type_symbol
_atom_type_description
_atom_type_scat_dispersion_real
_atom_type_scat_dispersion_imag
_atom_type_scat_source
C C 0.0033 0.0016 'International Tables Vol C Tables 4.2.6.8 and 6.1.1.4'
H H 0.0000 0.0000 'International Tables Vol C Tables 4.2.6.8 and 6.1.1.4'
Br Br -0.2901 2.4595 'International Tables Vol C Tables 4.2.6.8 and 6.1.1.4'
O O 0.0106 0.0060 'International Tables Vol C Tables 4.2.6.8 and 6.1.1.4'
P P 0.1023 0.0942 'International Tables Vol C Tables 4.2.6.8 and 6.1.1.4'
Ni Ni 0.3393 1.1124 'International Tables Vol C Tables 4.2.6.8 and 6.1.1.4'

loop_
_geom_angle_atom_site_label_1
_geom_angle_atom_site_label_2
_geom_angle_atom_site_label_3
_geom_angle
_geom_angle_publ_flag
C1 NI1 P2 82.25(10) y
C1 NI1 P1 82.27(10) y
P2 NI1 P1 164.39(4) y
C1 NI1 BR1 177.62(9) y
P2 NI1 BR1 97.16(3) y
P1 NI1 BR1 98.39(3) y
O1 P1 C21 101.41(14) y
O1 P1 C11 102.78(15) y
C21 P1 C11 106.24(15) y
O1 P1 NI1 106.15(9) y
C21 P1 NI1 119.93(10) y
C11 P1 NI1 117.70(11) y
O2 P2 C31 102.92(14) y
O2 P2 C41 103.01(13) y
C31 P2 C41 105.00(14) y
O2 P2 NI1 106.54(8) y
C31 P2 NI1 118.57(10) y
C41 P2 NI1 118.63(10) y
C2 O1 P1 111.51(19) y
C6 O2 P2 111.26(19) y
C2 C1 C6 115.5(3) y
C2 C1 NI1 122.5(2) y
C6 C1 NI1 122.0(2) y
C3 C2 C1 123.7(3) y
C3 C2 O1 119.1(3) y
C1 C2 O1 117.2(3) y
C2 C3 C4 117.9(3) y
C2 C3 H3 121 ?
C4 C3 H3 121 ?
C5 C4 C3 121.6(3) y
C5 C4 H4 119.2 ?
C3 C4 H4 119.2 ?
C4 C5 C6 118.2(3) y
C4 C5 H5 120.9 ?
C6 C5 H5 120.9 ?
C5 C6 O2 119.0(3) y
C5 C6 C1 123.1(3) y
O2 C6 C1 117.9(3) y
C16 C11 C12 119.9(4) y
C16 C11 P1 119.9(3) y
C12 C11 P1 120.2(3) y
C11 C12 C13 119.8(4) y
C11 C12 H12 120.1 ?
C13 C12 H12 120.1 ?
C14 C13 C12 120.3(5) y
C14 C13 H13 119.9 ?
C12 C13 H13 119.9 ?
C15 C14 C13 119.3(4) y
C15 C14 H14 120.3 ?
C13 C14 H14 120.3 ?
C14 C15 C16 121.6(5) y
C14 C15 H15 119.2 ?
C16 C15 H15 119.2 ?
C11 C16 C15 119.0(5) y
C11 C16 H16 120.5 ?
C15 C16 H16 120.5 ?
C26 C21 C22 118.7(3) y
C26 C21 P1 123.2(3) y
C22 C21 P1 117.9(3) y
C21 C22 C23 120.4(4) y
C21 C22 H22 119.8 ?
C23 C22 H22 119.8 ?
C24 C23 C22 120.5(4) y
C24 C23 H23 119.7 ?
C22 C23 H23 119.7 ?
C23 C24 C25 120.0(4) y
C23 C24 H24 120 ?
C25 C24 H24 120 ?
C24 C25 C26 120.2(4) y
C24 C25 H25 119.9 ?
C26 C25 H25 119.9 ?
C21 C26 C25 120.0(4) y
C21 C26 H26 120 ?
C25 C26 H26 120 ?
C32 C31 C36 119.8(3) y
C32 C31 P2 121.4(3) y
C36 C31 P2 118.8(2) y
C31 C32 C33 119.1(4) y
C31 C32 H32 120.5 ?
C33 C32 H32 120.5 ?
C34 C33 C32 120.4(4) y
C34 C33 H33 119.8 ?
C32 C33 H33 119.8 ?
C33 C34 C35 120.7(4) y
C33 C34 H34 119.7 ?
C35 C34 H34 119.7 ?
C36 C35 C34 119.4(4) y
C36 C35 H35 120.3 ?
C34 C35 H35 120.3 ?
C35 C36 C31 120.6(3) y
C35 C36 H36 119.7 ?
C31 C36 H36 119.7 ?
C42 C41 C46 119.3(3) y
C42 C41 P2 121.4(2) y
C46 C41 P2 119.2(2) y
C43 C42 C41 120.4(3) y
C43 C42 H42 119.8 ?
C41 C42 H42 119.8 ?
C42 C43 C44 119.5(3) y
C42 C43 H43 120.2 ?
C44 C43 H43 120.2 ?
C45 C44 C43 120.7(3) y
C45 C44 H44 119.6 ?
C43 C44 H44 119.6 ?
C44 C45 C46 119.9(3) y
C44 C45 H45 120.1 ?
C46 C45 H45 120.1 ?
C45 C46 C41 120.1(3) y
C45 C46 H46 119.9 ?
C41 C46 H46 119.9 ?

loop_
_geom_bond_atom_site_label_1
_geom_bond_atom_site_label_2
_geom_bond_distance
_geom_bond_publ_flag
Br1 Ni1 2.3002(6) y
Ni1 C1 1.874(3) y
Ni1 P2 2.1544(9) y
Ni1 P1 2.1550(9) y
P1 O1 1.649(2) y
P1 C21 1.796(3) y
P1 C11 1.812(3) y
P2 O2 1.648(2) y
P2 C31 1.797(3) y
P2 C41 1.801(3) y
O1 C2 1.399(4) y
O2 C6 1.389(4) y
C1 C2 1.392(4) y
C1 C6 1.398(4) y
C2 C3 1.379(5) y
C3 C4 1.389(5) y
C3 H3 0.95 ?
C4 C5 1.379(5) y
C4 H4 0.95 ?
C5 C6 1.388(5) y
C5 H5 0.95 ?
C11 C16 1.365(6) y
C11 C12 1.382(6) y
C12 C13 1.389(6) y
C12 H12 0.95 ?
C13 C14 1.362(8) y
C13 H13 0.95 ?
C14 C15 1.357(8) y
C14 H14 0.95 ?
C15 C16 1.389(7) y
C15 H15 0.95 ?
C16 H16 0.95 ?
C21 C26 1.380(5) y
C21 C22 1.387(5) y
C22 C23 1.392(6) y
C22 H22 0.95 ?
C23 C24 1.355(7) y
C23 H23 0.95 ?
C24 C25 1.371(6) y
C24 H24 0.95 ?
C25 C26 1.402(5) y
C25 H25 0.95 ?
C26 H26 0.95 ?
C31 C32 1.381(5) y
C31 C36 1.387(5) y
C32 C33 1.412(5) y
C32 H32 0.95 ?
C33 C34 1.355(7) y
C33 H33 0.95 ?
C34 C35 1.385(6) y
C34 H34 0.95 ?
C35 C36 1.383(5) y
C35 H35 0.95 ?
C36 H36 0.95 ?
C41 C42 1.389(4) y
C41 C46 1.393(4) y
C42 C43 1.378(5) y
C42 H42 0.95 ?
C43 C44 1.395(5) y
C43 H43 0.95 ?
C44 C45 1.363(6) y
C44 H44 0.95 ?
C45 C46 1.390(5) y
C45 H45 0.95 ?
C46 H46 0.95 ?

loop_
_geom_torsion_atom_site_label_1
_geom_torsion_atom_site_label_2
_geom_torsion_atom_site_label_3
_geom_torsion_atom_site_label_4
_geom_torsion
_geom_torsion_publ_flag
C1 NI1 P1 O1 -5.28(13) y
P2 NI1 P1 O1 -12.80(18) y
BR1 NI1 P1 O1 172.42(10) y
C1 NI1 P1 C21 -119.13(15) y
P2 NI1 P1 C21 -126.65(16) y
BR1 NI1 P1 C21 58.57(13) y
C1 NI1 P1 C11 109.06(16) y
P2 NI1 P1 C11 101.54(18) y
BR1 NI1 P1 C11 -73.24(14) y
C1 NI1 P2 O2 -1.58(12) y
P1 NI1 P2 O2 5.94(17) y
BR1 NI1 P2 O2 -179.26(9) y
C1 NI1 P2 C31 -116.87(15) y
P1 NI1 P2 C31 -109.35(17) y
BR1 NI1 P2 C31 65.45(12) y
C1 NI1 P2 C41 113.86(14) y
P1 NI1 P2 C41 121.38(16) y
BR1 NI1 P2 C41 -63.82(11) y
C21 P1 O1 C2 132.7(2) y
C11 P1 O1 C2 -117.5(2) y
NI1 P1 O1 C2 6.6(2) y
C31 P2 O2 C6 128.0(2) y
C41 P2 O2 C6 -123.0(2) y
NI1 P2 O2 C6 2.6(2) y
P2 NI1 C1 C2 -178.4(3) y
P1 NI1 C1 C2 3.6(2) y
P2 NI1 C1 C6 0.4(2) y
P1 NI1 C1 C6 -177.5(2) y
C6 C1 C2 C3 -0.1(5) y
NI1 C1 C2 C3 178.8(3) y
C6 C1 C2 O1 -179.1(3) y
NI1 C1 C2 O1 -0.2(4) y
P1 O1 C2 C3 176.3(3) y
P1 O1 C2 C1 -4.7(4) y
C1 C2 C3 C4 -0.4(5) y
O1 C2 C3 C4 178.5(3) y
C2 C3 C4 C5 0.0(6) y
C3 C4 C5 C6 1.0(5) y
C4 C5 C6 O2 179.4(3) y
C4 C5 C6 C1 -1.7(5) y
P2 O2 C6 C5 176.4(2) y
P2 O2 C6 C1 -2.5(3) y
C2 C1 C6 C5 1.2(4) y
NI1 C1 C6 C5 -177.7(2) y
C2 C1 C6 O2 -179.9(3) y
NI1 C1 C6 O2 1.2(4) y
O1 P1 C11 C16 -17.9(4) y
C21 P1 C11 C16 88.3(4) y
NI1 P1 C11 C16 -134.0(3) y
O1 P1 C11 C12 161.2(3) y
C21 P1 C11 C12 -92.7(3) y
NI1 P1 C11 C12 45.1(4) y
C16 C11 C12 C13 1.3(7) y
P1 C11 C12 C13 -177.8(4) y
C11 C12 C13 C14 0.9(8) y
C12 C13 C14 C15 -2.8(9) y
C13 C14 C15 C16 2.7(9) y
C12 C11 C16 C15 -1.4(7) y
P1 C11 C16 C15 177.7(4) y
C14 C15 C16 C11 -0.6(9) y
O1 P1 C21 C26 130.0(3) y
C11 P1 C21 C26 22.9(4) y
NI1 P1 C21 C26 -113.7(3) y
O1 P1 C21 C22 -54.4(3) y
C11 P1 C21 C22 -161.5(3) y
NI1 P1 C21 C22 61.9(3) y
C26 C21 C22 C23 -1.9(6) y
P1 C21 C22 C23 -177.7(4) y
C21 C22 C23 C24 0.6(8) y
C22 C23 C24 C25 1.6(8) y
C23 C24 C25 C26 -2.3(8) y
C22 C21 C26 C25 1.2(6) y
P1 C21 C26 C25 176.7(4) y
C24 C25 C26 C21 0.9(8) y
O2 P2 C31 C32 -22.1(3) y
C41 P2 C31 C32 -129.5(3) y
NI1 P2 C31 C32 95.2(3) y
O2 P2 C31 C36 162.1(3) y
C41 P2 C31 C36 54.6(3) y
NI1 P2 C31 C36 -80.7(3) y
C36 C31 C32 C33 0.0(6) y
P2 C31 C32 C33 -175.8(3) y
C31 C32 C33 C34 -0.3(7) y
C32 C33 C34 C35 0.0(8) y
C33 C34 C35 C36 0.5(8) y
C34 C35 C36 C31 -0.7(7) y
C32 C31 C36 C35 0.4(6) y
P2 C31 C36 C35 176.4(3) y
O2 P2 C41 C42 -75.1(3) y
C31 P2 C41 C42 32.4(3) y
NI1 P2 C41 C42 167.6(2) y
O2 P2 C41 C46 101.7(3) y
C31 P2 C41 C46 -150.9(3) y
NI1 P2 C41 C46 -15.7(3) y
C46 C41 C42 C43 0.1(5) y
P2 C41 C42 C43 176.8(3) y
C41 C42 C43 C44 -0.3(6) y
C42 C43 C44 C45 -0.1(6) y
C43 C44 C45 C46 0.8(6) y
C44 C45 C46 C41 -1.1(6) y
C42 C41 C46 C45 0.6(5) y
P2 C41 C46 C45 -176.2(3) y
